data_7249802
loop_
_publ_author_name
'Wen, Xuemei'
'Li, Ying'
'Zhao, Yan'
'Li, Jing'
'Zeng, Hongmei'
'Zou, Guohong'
'Lin, Zhien'

_publ_section_title
;
 Histidine-directed synthesis and optical properties of two indium
 phosphite-oxalates with three-dimensional structures
;
_journal_name_full CrystEngComm
_journal_paper_doi 10.1039/D4CE01135J
_journal_year 2025
_chemical_formula_moiety 'C9 H12 In2 N3 O14 P2, 0.5(H2 O)'
_chemical_formula_sum 'C9 H13 In2 N3 O14.5 P2'
_chemical_formula_weight 686.80
_space_group_crystal_system triclinic
_space_group_IT_number 2
_space_group_name_Hall '-P 1'
_space_group_name_H-M_alt 'P -1'
_atom_sites_solution_hydrogens mixed
_atom_sites_solution_primary dual
_audit_creation_date 2024-06-27
_audit_creation_method
;
Olex2 1.2
(compiled 2018.05.29 svn.r3508 for OlexSys, GUI svn.r5506)
;
_audit_update_record
;
2024-11-08 deposited with the CCDC.	2025-01-21 downloaded from the CCDC.
;
_cell_angle_alpha 107.8880(10)
_cell_angle_beta 103.6910(10)
_cell_angle_gamma 104.0460(10)
_cell_formula_units_Z 2
_cell_length_a 8.7050(2)
_cell_length_b 10.4508(3)
_cell_length_c 12.1060(3)
_cell_measurement_reflns_used 9992
_cell_measurement_temperature 300(2)
_cell_measurement_theta_max 27.49
_cell_measurement_theta_min 2.18
_cell_volume 957.24(4)
_computing_cell_refinement 'SAINT V8.40B (?, 2016)'
_computing_data_reduction 'SAINT V8.40B (?, 2016)'
_computing_molecular_graphics 'Olex2 (Dolomanov et al., 2009)'
_computing_publication_material 'Olex2 (Dolomanov et al., 2009)'
_computing_structure_refinement 'ShelXL (Sheldrick, 2015)'
_computing_structure_solution 'ShelXT (Sheldrick, 2015)'
_diffrn_ambient_temperature 300.0
_diffrn_detector 'Bruker APEX2 area detector'
_diffrn_detector_area_resol_mean 7.9
_diffrn_detector_type 'CCD area detector'
_diffrn_measured_fraction_theta_full 1.000
_diffrn_measured_fraction_theta_max 0.999
_diffrn_measurement_device 'three-circle diffractometer'
_diffrn_measurement_device_type 'Bruker SMART APEX2 area detector'
_diffrn_measurement_method '\w and \f scans'
_diffrn_radiation_monochromator 'mirror optics'
_diffrn_radiation_probe x-ray
_diffrn_radiation_type MoK\a
_diffrn_radiation_wavelength 0.71073
_diffrn_reflns_av_R_equivalents 0.0639
_diffrn_reflns_av_unetI/netI 0.0308
_diffrn_reflns_Laue_measured_fraction_full 1.000
_diffrn_reflns_Laue_measured_fraction_max 0.999
_diffrn_reflns_limit_h_max 11
_diffrn_reflns_limit_h_min -11
_diffrn_reflns_limit_k_max 13
_diffrn_reflns_limit_k_min -13
_diffrn_reflns_limit_l_max 15
_diffrn_reflns_limit_l_min -15
_diffrn_reflns_number 42147
_diffrn_reflns_point_group_measured_fraction_full 1.000
_diffrn_reflns_point_group_measured_fraction_max 0.999
_diffrn_reflns_theta_full 25.242
_diffrn_reflns_theta_max 27.513
_diffrn_reflns_theta_min 2.178
_diffrn_source 'microfocus sealed X-ray tube'
_diffrn_source_type 'Incoatec I\ms'
_exptl_absorpt_coefficient_mu 2.658
_exptl_absorpt_correction_T_max 0.7456
_exptl_absorpt_correction_T_min 0.6725
_exptl_absorpt_correction_type multi-scan
_exptl_absorpt_process_details
;
SADABS-2016/2 (Bruker,2016/2) was used for absorption correction.
wR2(int) was 0.1340 before and 0.0654 after correction.
The Ratio of minimum to maximum transmission is 0.9020.
The \l/2 correction factor is Not present.
;
_exptl_crystal_colour colourless
_exptl_crystal_colour_primary colourless
_exptl_crystal_density_diffrn 2.383
_exptl_crystal_description block
_exptl_crystal_F_000 664
_exptl_crystal_size_max 0.162
_exptl_crystal_size_mid 0.079
_exptl_crystal_size_min 0.047
_refine_diff_density_max 1.445
_refine_diff_density_min -0.508
_refine_diff_density_rms 0.111
_refine_ls_extinction_method none
_refine_ls_goodness_of_fit_ref 1.058
_refine_ls_hydrogen_treatment mixed
_refine_ls_matrix_type full
_refine_ls_number_parameters 286
_refine_ls_number_reflns 4413
_refine_ls_number_restraints 0
_refine_ls_restrained_S_all 1.058
_refine_ls_R_factor_all 0.0316
_refine_ls_R_factor_gt 0.0226
_refine_ls_shift/su_max 0.002
_refine_ls_shift/su_mean 0.000
_refine_ls_structure_factor_coef Fsqd
_refine_ls_weighting_details 'w=1/[\s^2^(Fo^2^)+(0.0134P)^2^+1.3872P] where P=(Fo^2^+2Fc^2^)/3'
_refine_ls_weighting_scheme calc
_refine_ls_wR_factor_gt 0.0482
_refine_ls_wR_factor_ref 0.0508
_reflns_Friedel_coverage 0.000
_reflns_number_gt 3773
_reflns_number_total 4413
_reflns_threshold_expression 'I > 2\s(I)'
_cod_data_source_file d4ce01135j2.cif
_cod_data_source_block 1
_cod_original_formula_sum 'C9 H13 In2 N3 O14.50 P2'
_cod_database_code 7249802
_shelx_shelxl_version_number 2018/3
_shelx_space_group_comment
;
The symmetry employed for this shelxl refinement is uniquely defined
by the following loop, which should always be used as a source of
symmetry information in preference to the above space-group names.
They are only intended as comments.
;
_shelx_estimated_absorpt_t_max 0.885
_shelx_estimated_absorpt_t_min 0.673
_olex2_refinement_description
;
1. Fixed Uiso
 At 1.2 times of:
  All C(H) groups, All C(H,H) groups, All N(H) groups, All N(H,H,H) groups
 At 1.5 times of:
  All O(H,H) groups
2. Others
 Fixed Sof: O15(0.5) H15A(0.5) H15B(0.5)
3.a Riding coordinates:
 P1(H1), O15(H15A,H15B)
3.b Ternary CH refined with riding coordinates:
 C5(H5)
3.c Secondary CH2 refined with riding coordinates:
 C6(H6A,H6B)
3.d Aromatic/amide H refined with riding coordinates:
 N2(H2A), N3(H3), C8(H8), C9(H9)
3.e Idealised Me refined as rotating group:
 N1(H1A,H1B,H1C)
;
_olex2_submission_special_instructions 'No special instructions were received'

loop_
_space_group_symop_operation_xyz
'x, y, z'
'-x, -y, -z'

loop_
_atom_site_label
_atom_site_type_symbol
_atom_site_fract_x
_atom_site_fract_y
_atom_site_fract_z
_atom_site_U_iso_or_equiv
_atom_site_adp_type
_atom_site_occupancy
_atom_site_site_symmetry_order
_atom_site_calc_flag
_atom_site_refinement_flags_posn
_atom_site_refinement_flags_adp
_atom_site_refinement_flags_occupancy
_atom_site_disorder_assembly
_atom_site_disorder_group
In1 In -0.07600(2) 0.35623(2) 0.63219(2) 0.01536(6) Uani 1 1 d . . . . .
In2 In 0.54344(2) 0.64006(2) 0.87442(2) 0.01514(6) Uani 1 1 d . . . . .
P1 P 0.20817(9) 0.42809(8) 0.90155(7) 0.01610(15) Uani 1 1 d . . . . .
H1 H 0.125566 0.464999 0.976857 0.012(7) Uiso 1 1 d R . . . .
P2 P 0.25314(9) 0.59385(8) 0.61852(7) 0.01628(15) Uani 1 1 d . . . . .
H2 H 0.194(4) 0.682(3) 0.683(3) 0.016(8) Uiso 1 1 d . . . . .
O1 O 0.0776(3) 0.3274(2) 0.7782(2) 0.0267(5) Uani 1 1 d . . . . .
O2 O 0.3129(3) 0.5650(2) 0.8991(2) 0.0248(5) Uani 1 1 d . . . . .
O3 O 0.3130(3) 0.3473(2) 0.95065(19) 0.0227(5) Uani 1 1 d . . . . .
O4 O 0.1255(2) 0.4458(2) 0.5790(2) 0.0215(5) Uani 1 1 d . . . . .
O5 O 0.4279(3) 0.6077(2) 0.69133(19) 0.0238(5) Uani 1 1 d . . . . .
O6 O 0.2615(3) 0.6303(3) 0.5078(2) 0.0265(5) Uani 1 1 d . . . . .
O7 O 0.5623(3) 0.4240(2) 0.7945(2) 0.0218(5) Uani 1 1 d . . . . .
O8 O 0.7152(3) 0.3139(2) 0.7054(2) 0.0215(5) Uani 1 1 d . . . . .
O9 O 0.7804(3) 0.6807(2) 0.8344(2) 0.0227(5) Uani 1 1 d . . . . .
O10 O 0.9365(3) 0.5708(2) 0.7489(2) 0.0248(5) Uani 1 1 d . . . . .
O11 O 0.5653(3) 0.8517(2) 0.9792(2) 0.0276(5) Uani 1 1 d . . . . .
O12 O 0.4601(4) 0.9350(3) 0.8409(2) 0.0403(7) Uani 1 1 d . . . . .
O13 O -0.0773(3) 0.1606(2) 0.5097(2) 0.0232(5) Uani 1 1 d . . . . .
O14 O -0.3533(3) 0.0441(3) 0.4404(2) 0.0308(6) Uani 1 1 d . . . . .
N1 N -0.3603(3) -0.1353(3) 0.2335(2) 0.0226(6) Uani 1 1 d . . . . .
H1A H -0.352205 -0.207162 0.175074 0.027 Uiso 1 1 calc GR . . . .
H1B H -0.405445 -0.082810 0.199384 0.027 Uiso 1 1 calc GR . . . .
H1C H -0.425197 -0.170140 0.271610 0.027 Uiso 1 1 calc GR . . . .
N2 N 0.1847(3) 0.2194(3) 0.4110(3) 0.0305(7) Uani 1 1 d . . . . .
H2A H 0.138957 0.280261 0.440137 0.037 Uiso 1 1 calc R . . . .
N3 N 0.3713(4) 0.1275(4) 0.3838(4) 0.0510(10) Uani 1 1 d . . . . .
H3 H 0.467328 0.116343 0.390727 0.061 Uiso 1 1 calc R . . . .
C1 C 0.6858(3) 0.4236(3) 0.7583(3) 0.0172(6) Uani 1 1 d . . . . .
C2 C 0.8110(3) 0.5718(3) 0.7817(3) 0.0177(6) Uani 1 1 d . . . . .
C3 C 0.5063(4) 0.9394(3) 0.9463(3) 0.0228(7) Uani 1 1 d . . . . .
C4 C -0.2130(4) 0.0611(3) 0.4324(3) 0.0188(6) Uani 1 1 d . . . . .
C5 C -0.1899(4) -0.0445(3) 0.3243(3) 0.0200(6) Uani 1 1 d . . . . .
H5 H -0.135597 -0.105393 0.353726 0.024 Uiso 1 1 calc R . . . .
C6 C -0.0864(4) 0.0249(4) 0.2580(3) 0.0268(7) Uani 1 1 d . . . . .
H6A H -0.109996 -0.045997 0.176719 0.032 Uiso 1 1 calc R . . . .
H6B H -0.123944 0.101546 0.246729 0.032 Uiso 1 1 calc R . . . .
C7 C 0.0989(4) 0.0839(4) 0.3223(3) 0.0259(7) Uani 1 1 d . . . . .
C8 C 0.2188(5) 0.0264(4) 0.3061(4) 0.0456(11) Uani 1 1 d . . . . .
H8 H 0.201314 -0.065159 0.251993 0.055 Uiso 1 1 calc R . . . .
C9 C 0.3479(4) 0.2421(5) 0.4450(4) 0.0410(10) Uani 1 1 d . . . . .
H9 H 0.431712 0.326229 0.503014 0.049 Uiso 1 1 calc R . . . .
O15 O 0.1772(10) -0.2015(9) 0.0141(8) 0.111(4) Uani 0.5 1 d . . P . .
H15A H 0.238422 -0.187257 -0.029199 0.166 Uiso 0.5 1 d R . P . .
H15B H 0.147642 -0.128117 0.033021 0.166 Uiso 0.5 1 d R . P . .

loop_
_atom_site_aniso_label
_atom_site_aniso_U_11
_atom_site_aniso_U_22
_atom_site_aniso_U_33
_atom_site_aniso_U_23
_atom_site_aniso_U_13
_atom_site_aniso_U_12
In1 0.01477(10) 0.01842(11) 0.01277(11) 0.00615(9) 0.00285(8) 0.00705(8)
In2 0.01644(10) 0.01593(11) 0.01215(11) 0.00488(8) 0.00190(8) 0.00759(8)
P1 0.0166(3) 0.0207(4) 0.0131(4) 0.0072(3) 0.0039(3) 0.0099(3)
P2 0.0156(3) 0.0182(4) 0.0146(4) 0.0069(3) 0.0033(3) 0.0061(3)
O1 0.0299(12) 0.0230(12) 0.0199(12) 0.0080(10) -0.0036(9) 0.0088(9)
O2 0.0213(11) 0.0256(12) 0.0304(13) 0.0123(10) 0.0095(9) 0.0103(9)
O3 0.0275(11) 0.0244(12) 0.0144(11) 0.0059(9) 0.0001(9) 0.0147(9)
O4 0.0197(10) 0.0197(11) 0.0234(12) 0.0068(10) 0.0085(9) 0.0045(9)
O5 0.0187(10) 0.0353(13) 0.0172(11) 0.0124(10) 0.0029(9) 0.0090(9)
O6 0.0173(10) 0.0400(14) 0.0269(13) 0.0230(11) 0.0037(9) 0.0085(10)
O7 0.0213(11) 0.0189(11) 0.0263(12) 0.0073(10) 0.0117(9) 0.0068(9)
O8 0.0244(11) 0.0177(11) 0.0244(12) 0.0078(9) 0.0128(9) 0.0068(9)
O9 0.0228(11) 0.0164(11) 0.0268(12) 0.0039(9) 0.0099(9) 0.0071(9)
O10 0.0198(11) 0.0210(12) 0.0313(13) 0.0056(10) 0.0126(10) 0.0054(9)
O11 0.0385(13) 0.0182(12) 0.0244(13) 0.0060(10) 0.0043(10) 0.0161(10)
O12 0.0669(18) 0.0358(15) 0.0239(14) 0.0107(12) 0.0095(13) 0.0337(14)
O13 0.0197(10) 0.0208(11) 0.0205(12) 0.0001(9) 0.0036(9) 0.0057(9)
O14 0.0210(11) 0.0340(14) 0.0327(14) 0.0051(11) 0.0126(10) 0.0079(10)
N1 0.0271(14) 0.0168(13) 0.0180(14) 0.0037(11) 0.0034(11) 0.0055(11)
N2 0.0217(14) 0.0311(16) 0.0347(17) 0.0054(14) 0.0135(12) 0.0079(12)
N3 0.0241(16) 0.061(2) 0.080(3) 0.033(2) 0.0233(17) 0.0224(16)
C1 0.0188(14) 0.0174(15) 0.0123(14) 0.0044(12) 0.0024(11) 0.0051(11)
C2 0.0179(14) 0.0191(15) 0.0143(15) 0.0066(12) 0.0020(11) 0.0064(12)
C3 0.0253(15) 0.0187(16) 0.0223(17) 0.0056(14) 0.0044(13) 0.0104(13)
C4 0.0228(15) 0.0176(15) 0.0154(15) 0.0063(12) 0.0041(12) 0.0086(12)
C5 0.0199(14) 0.0191(15) 0.0175(16) 0.0053(13) 0.0012(12) 0.0081(12)
C6 0.0240(16) 0.0309(19) 0.0236(18) 0.0073(15) 0.0098(13) 0.0084(14)
C7 0.0266(16) 0.0270(18) 0.0289(19) 0.0111(15) 0.0142(14) 0.0123(14)
C8 0.039(2) 0.038(2) 0.066(3) 0.016(2) 0.027(2) 0.0203(18)
C9 0.0232(18) 0.052(3) 0.046(2) 0.022(2) 0.0123(17) 0.0050(17)
O15 0.080(6) 0.080(6) 0.111(7) -0.031(5) 0.026(5) 0.017(5)

loop_
_atom_type_symbol
_atom_type_description
_atom_type_scat_dispersion_real
_atom_type_scat_dispersion_imag
_atom_type_scat_source
C C 0.0033 0.0016 'International Tables Vol C Tables 4.2.6.8 and 6.1.1.4'
H H 0.0000 0.0000 'International Tables Vol C Tables 4.2.6.8 and 6.1.1.4'
In In -0.7276 1.3100 'International Tables Vol C Tables 4.2.6.8 and 6.1.1.4'
N N 0.0061 0.0033 'International Tables Vol C Tables 4.2.6.8 and 6.1.1.4'
O O 0.0106 0.0060 'International Tables Vol C Tables 4.2.6.8 and 6.1.1.4'
P P 0.1023 0.0942 'International Tables Vol C Tables 4.2.6.8 and 6.1.1.4'

loop_
_geom_angle_atom_site_label_1
_geom_angle_atom_site_label_2
_geom_angle_atom_site_label_3
_geom_angle
_geom_angle_site_symmetry_1
_geom_angle_site_symmetry_3
_geom_angle_publ_flag
O1 In1 O4 94.51(9) . . ?
O1 In1 O6 171.25(9) . 2_566 ?
O1 In1 O8 89.01(9) . 1_455 ?
O1 In1 O10 94.11(9) . 1_455 ?
O1 In1 O13 88.85(9) . . ?
O4 In1 O8 166.82(8) . 1_455 ?
O4 In1 O10 91.61(8) . 1_455 ?
O4 In1 O13 83.23(8) . . ?
O6 In1 O4 94.23(8) 2_566 . ?
O6 In1 O8 82.59(8) 2_566 1_455 ?
O6 In1 O10 86.18(9) 2_566 1_455 ?
O6 In1 O13 91.65(9) 2_566 . ?
O8 In1 O10 75.45(7) 1_455 1_455 ?
O13 In1 O8 109.58(8) . 1_455 ?
O13 In1 O10 174.24(8) . 1_455 ?
O2 In2 O3 93.32(9) . 2_667 ?
O2 In2 O7 95.06(8) . . ?
O2 In2 O9 170.37(8) . . ?
O2 In2 O11 89.12(9) . . ?
O3 In2 O7 87.01(8) 2_667 . ?
O3 In2 O9 86.76(8) 2_667 . ?
O5 In2 O2 92.88(8) . . ?
O5 In2 O3 170.11(8) . 2_667 ?
O5 In2 O7 84.78(9) . . ?
O5 In2 O9 85.84(8) . . ?
O5 In2 O11 105.14(9) . . ?
O9 In2 O7 75.32(7) . . ?
O11 In2 O3 82.65(8) . 2_667 ?
O11 In2 O7 169.05(8) . . ?
O11 In2 O9 100.43(8) . . ?
O1 P1 H1 106.6 . . ?
O1 P1 O2 113.49(13) . . ?
O1 P1 O3 108.97(13) . . ?
O2 P1 H1 106.5 . . ?
O2 P1 O3 113.36(12) . . ?
O3 P1 H1 107.5 . . ?
O4 P2 H2 105.3(13) . . ?
O5 P2 H2 112.1(13) . . ?
O5 P2 O4 112.52(13) . . ?
O5 P2 O6 108.68(12) . . ?
O6 P2 H2 107.2(14) . . ?
O6 P2 O4 110.94(13) . . ?
P1 O1 In1 134.01(14) . . ?
P1 O2 In2 136.75(13) . . ?
P1 O3 In2 137.66(13) . 2_667 ?
P2 O4 In1 136.02(13) . . ?
P2 O5 In2 133.48(13) . . ?
P2 O6 In1 131.67(12) . 2_566 ?
C1 O7 In2 114.47(18) . . ?
C1 O8 In1 113.70(18) . 1_655 ?
C2 O9 In2 115.32(19) . . ?
C2 O10 In1 114.27(19) . 1_655 ?
C3 O11 In2 130.3(2) . . ?
C4 O13 In1 122.55(18) . . ?
H1A N1 H1B 109.5 . . ?
H1A N1 H1C 109.5 . . ?
H1B N1 H1C 109.5 . . ?
C5 N1 H1A 109.5 . . ?
C5 N1 H1B 109.5 . . ?
C5 N1 H1C 109.5 . . ?
C7 N2 H2A 125.1 . . ?
C9 N2 H2A 125.1 . . ?
C9 N2 C7 109.9(3) . . ?
C8 N3 H3 125.4 . . ?
C9 N3 H3 125.4 . . ?
C9 N3 C8 109.3(3) . . ?
O7 C1 C2 117.0(3) . . ?
O8 C1 O7 124.9(3) . . ?
O8 C1 C2 118.1(2) . . ?
O9 C2 O10 125.6(3) . . ?
O9 C2 C1 117.7(2) . . ?
O10 C2 C1 116.7(3) . . ?
O11 C3 C3 114.3(4) . 2_677 ?
O12 C3 O11 126.0(3) . . ?
O12 C3 C3 119.7(4) . 2_677 ?
O13 C4 C5 114.6(2) . . ?
O14 C4 O13 125.8(3) . . ?
O14 C4 C5 119.5(3) . . ?
N1 C5 C4 107.3(2) . . ?
N1 C5 H5 108.9 . . ?
N1 C5 C6 108.1(2) . . ?
C4 C5 H5 108.9 . . ?
C4 C5 C6 114.6(3) . . ?
C6 C5 H5 108.9 . . ?
C5 C6 H6A 108.5 . . ?
C5 C6 H6B 108.5 . . ?
H6A C6 H6B 107.5 . . ?
C7 C6 C5 115.2(3) . . ?
C7 C6 H6A 108.5 . . ?
C7 C6 H6B 108.5 . . ?
N2 C7 C6 124.5(3) . . ?
C8 C7 N2 104.9(3) . . ?
C8 C7 C6 130.5(3) . . ?
N3 C8 H8 126.2 . . ?
C7 C8 N3 107.6(3) . . ?
C7 C8 H8 126.2 . . ?
N2 C9 H9 125.9 . . ?
N3 C9 N2 108.3(4) . . ?
N3 C9 H9 125.9 . . ?
H15A O15 H15B 104.5 . . ?

loop_
_geom_bond_atom_site_label_1
_geom_bond_atom_site_label_2
_geom_bond_distance
_geom_bond_site_symmetry_2
_geom_bond_publ_flag
In1 O1 2.100(2) . ?
In1 O4 2.116(2) . ?
In1 O6 2.112(2) 2_566 ?
In1 O8 2.2127(19) 1_455 ?
In1 O10 2.214(2) 1_455 ?
In1 O13 2.121(2) . ?
In2 O2 2.097(2) . ?
In2 O3 2.135(2) 2_667 ?
In2 O5 2.088(2) . ?
In2 O7 2.230(2) . ?
In2 O9 2.201(2) . ?
In2 O11 2.120(2) . ?
P1 H1 1.3137 . ?
P1 O1 1.510(2) . ?
P1 O2 1.511(2) . ?
P1 O3 1.525(2) . ?
P2 H2 1.30(3) . ?
P2 O4 1.522(2) . ?
P2 O5 1.514(2) . ?
P2 O6 1.515(2) . ?
O7 C1 1.253(3) . ?
O8 C1 1.248(3) . ?
O9 C2 1.247(3) . ?
O10 C2 1.248(3) . ?
O11 C3 1.273(4) . ?
O12 C3 1.226(4) . ?
O13 C4 1.278(4) . ?
O14 C4 1.221(3) . ?
N1 H1A 0.8900 . ?
N1 H1B 0.8900 . ?
N1 H1C 0.8900 . ?
N1 C5 1.488(4) . ?
N2 H2A 0.8600 . ?
N2 C7 1.374(4) . ?
N2 C9 1.320(4) . ?
N3 H3 0.8600 . ?
N3 C8 1.371(5) . ?
N3 C9 1.292(5) . ?
C1 C2 1.560(4) . ?
C3 C3 1.559(6) 2_677 ?
C4 C5 1.523(4) . ?
C5 H5 0.9800 . ?
C5 C6 1.538(4) . ?
C6 H6A 0.9700 . ?
C6 H6B 0.9700 . ?
C6 C7 1.488(4) . ?
C7 C8 1.349(5) . ?
C8 H8 0.9300 . ?
C9 H9 0.9300 . ?
O15 H15A 0.8500 . ?
O15 H15B 0.8500 . ?

loop_
_geom_hbond_atom_site_label_D
_geom_hbond_atom_site_label_H
_geom_hbond_atom_site_label_A
_geom_hbond_distance_DH
_geom_hbond_distance_HA
_geom_hbond_distance_DA
_geom_hbond_angle_DHA
_geom_hbond_site_symmetry_A
_geom_hbond_publ_flag
N1 H1A O3 0.89 1.92 2.809(3) 173.6 2_556 yes
N1 H1B O11 0.89 2.47 2.944(4) 113.6 1_444 yes
N1 H1B O12 0.89 1.89 2.760(4) 166.4 2_566 yes
N1 H1C O7 0.89 2.41 2.971(3) 121.2 2_556 yes
N2 H2A O4 0.86 2.06 2.852(3) 153.0 . yes
N3 H3 O14 0.86 1.94 2.753(4) 156.5 1_655 yes

loop_
_geom_torsion_atom_site_label_1
_geom_torsion_atom_site_label_2
_geom_torsion_atom_site_label_3
_geom_torsion_atom_site_label_4
_geom_torsion
_geom_torsion_site_symmetry_1
_geom_torsion_site_symmetry_2
_geom_torsion_site_symmetry_3
_geom_torsion_site_symmetry_4
_geom_torsion_publ_flag
In1 O8 C1 O7 171.5(2) 1_655 . . . ?
In1 O8 C1 C2 -8.4(3) 1_655 . . . ?
In1 O10 C2 O9 -170.7(2) 1_655 . . . ?
In1 O10 C2 C1 11.5(3) 1_655 . . . ?
In1 O13 C4 O14 -22.5(4) . . . . ?
In1 O13 C4 C5 159.1(2) . . . . ?
In2 O7 C1 O8 -176.3(2) . . . . ?
In2 O7 C1 C2 3.6(3) . . . . ?
In2 O9 C2 O10 178.7(2) . . . . ?
In2 O9 C2 C1 -3.6(3) . . . . ?
In2 O11 C3 O12 -20.4(5) . . . . ?
In2 O11 C3 C3 159.1(2) . . . 2_677 ?
O1 P1 O2 In2 -93.4(2) . . . . ?
O1 P1 O3 In2 -153.31(18) . . . 2_667 ?
O2 P1 O1 In1 -36.1(2) . . . . ?
O2 P1 O3 In2 79.3(2) . . . 2_667 ?
O3 P1 O1 In1 -163.45(17) . . . . ?
O3 P1 O2 In2 31.6(2) . . . . ?
O4 P2 O5 In2 -79.1(2) . . . . ?
O4 P2 O6 In1 58.5(2) . . . 2_566 ?
O5 P2 O4 In1 106.59(19) . . . . ?
O5 P2 O6 In1 -177.27(17) . . . 2_566 ?
O6 P2 O4 In1 -131.41(18) . . . . ?
O6 P2 O5 In2 157.65(17) . . . . ?
O7 C1 C2 O9 -0.1(4) . . . . ?
O7 C1 C2 O10 177.9(3) . . . . ?
O8 C1 C2 O9 179.8(3) . . . . ?
O8 C1 C2 O10 -2.2(4) . . . . ?
O13 C4 C5 N1 -169.9(3) . . . . ?
O13 C4 C5 C6 -49.9(4) . . . . ?
O14 C4 C5 N1 11.5(4) . . . . ?
O14 C4 C5 C6 131.5(3) . . . . ?
N1 C5 C6 C7 -162.8(3) . . . . ?
N2 C7 C8 N3 -0.3(5) . . . . ?
C4 C5 C6 C7 77.6(4) . . . . ?
C5 C6 C7 N2 -86.6(4) . . . . ?
C5 C6 C7 C8 96.9(5) . . . . ?
C6 C7 C8 N3 176.6(4) . . . . ?
C7 N2 C9 N3 -0.9(5) . . . . ?
C8 N3 C9 N2 0.6(5) . . . . ?
C9 N2 C7 C6 -176.5(3) . . . . ?
C9 N2 C7 C8 0.7(4) . . . . ?
C9 N3 C8 C7 -0.2(5) . . . . ?
